data_7223295
loop_
_publ_author_name
'Maiti, Dilip K.'
'Pramanik, Nabeyndu'
'Sarkar, Satinath'
'Roy, Dipanwita'
'Debnath, Sudipto'
'Ghosh, Sukla'
'Khamarui, Saikat'

_publ_section_title
;
 Synthesis and diverse general oxidative cyclization catalysis of
 high-valent MoVIO2(HL) to ubiquitous heterocycles and their chiral
 analogues with high selectivity
;
_journal_name_full 'RSC Adv.'
_journal_paper_doi 10.1039/C5RA21825J
_journal_year 2015
_chemical_formula_moiety 'C17 H18 Mo N4 O5'
_chemical_formula_sum 'C17 H18 Mo N4 O5'
_chemical_formula_weight 456.03
_chemical_name_systematic
;
 ?
;
_space_group_IT_number 2
_symmetry_cell_setting triclinic
_symmetry_space_group_name_Hall '-P 1'
_symmetry_space_group_name_H-M 'P -1'
_atom_sites_solution_hydrogens geom
_atom_sites_solution_primary direct
_atom_sites_solution_secondary difmap
_audit_creation_method SHELXL-97
_audit_update_record
;
2015-05-12 deposited with the CCDC.
2015-11-16 downloaded from the CCDC.
;
_cell_angle_alpha 114.336(2)
_cell_angle_beta 90.211(2)
_cell_angle_gamma 91.610(2)
_cell_formula_units_Z 2
_cell_length_a 9.2570(15)
_cell_length_b 9.9830(16)
_cell_length_c 10.7891(17)
_cell_measurement_temperature 293(2)
_cell_volume 908.0(3)
_computing_structure_refinement 'SHELXL-97 (Sheldrick, 1997)'
_diffrn_ambient_temperature 293(2)
_diffrn_measured_fraction_theta_full 0.910
_diffrn_measured_fraction_theta_max 0.910
_diffrn_radiation_monochromator graphite
_diffrn_radiation_source 'fine-focus sealed tube'
_diffrn_radiation_type MoK\a
_diffrn_radiation_wavelength 0.71073
_diffrn_reflns_av_R_equivalents 0.0158
_diffrn_reflns_av_sigmaI/netI 0.0293
_diffrn_reflns_limit_h_max 10
_diffrn_reflns_limit_h_min -10
_diffrn_reflns_limit_k_max 11
_diffrn_reflns_limit_k_min -11
_diffrn_reflns_limit_l_max 11
_diffrn_reflns_limit_l_min -11
_diffrn_reflns_number 4263
_diffrn_reflns_theta_full 25.04
_diffrn_reflns_theta_max 25.04
_diffrn_reflns_theta_min 2.07
_exptl_absorpt_coefficient_mu 1.46
_exptl_absorpt_correction_T_max 0.9466
_exptl_absorpt_correction_T_min 0.9264
_exptl_crystal_density_diffrn 2.086
_exptl_crystal_density_method 'not measured'
_exptl_crystal_F_000 567
_exptl_crystal_size_max 0.86
_exptl_crystal_size_mid 0.66
_exptl_crystal_size_min 0.44
_refine_diff_density_max 0.510
_refine_diff_density_min -0.943
_refine_diff_density_rms 0.152
_refine_ls_extinction_method none
_refine_ls_goodness_of_fit_ref 1.143
_refine_ls_hydrogen_treatment mixed
_refine_ls_matrix_type full
_refine_ls_number_parameters 269
_refine_ls_number_reflns 2914
_refine_ls_number_restraints 0
_refine_ls_restrained_S_all 1.143
_refine_ls_R_factor_all 0.0350
_refine_ls_R_factor_gt 0.0342
_refine_ls_shift/su_max 0.001
_refine_ls_shift/su_mean 0.000
_refine_ls_structure_factor_coef Fsqd
_refine_ls_weighting_details 'calc w=1/[\s^2^(Fo^2^)+(0.0634P)^2^+0.8518P] where P=(Fo^2^+2Fc^2^)/3'
_refine_ls_weighting_scheme calc
_refine_ls_wR_factor_gt 0.1006
_refine_ls_wR_factor_ref 0.1014
_reflns_number_gt 2825
_reflns_number_total 2914
_reflns_threshold_expression >2sigma(I)
_cod_data_source_file c5ra21825j2.cif
_cod_data_source_block np230_0m
_cod_depositor_comments
;
The following automatic conversions were performed:

'_symmetry_cell_setting' value 'Triclinic' changed to 'triclinic'
according to
/usr/data/users/saulius/crontab/automatic-downloads/rss-feeds/RSC/lib/dictionaries/cif_core.dic
dictionary named 'cif_core.dic' version 2.4.2 from 2011-04-26.

Automatic conversion script
Id: cif_fix_values 4268 2015-11-12 08:31:59Z antanas 

2018-01-25
Z value changed to be consistent with given formula
                 miguel
;
_cod_original_formula_units_Z 3
_cod_original_sg_symbol_H-M P-1
_cod_database_code 7223295

loop_
_symmetry_equiv_pos_as_xyz
'x, y, z'
'-x, -y, -z'

loop_
_atom_site_label
_atom_site_type_symbol
_atom_site_fract_x
_atom_site_fract_y
_atom_site_fract_z
_atom_site_U_iso_or_equiv
_atom_site_adp_type
_atom_site_occupancy
_atom_site_symmetry_multiplicity
_atom_site_calc_flag
_atom_site_refinement_flags
Mo1 Mo 0.81561(3) 0.39259(3) 0.65587(3) 0.02498(14) Uani 1 1 d .
O1 O 0.9644(3) 0.3051(3) 0.4649(3) 0.0363(6) Uani 1 1 d .
O5 O 0.8640(3) 0.5618(3) 0.6611(3) 0.0367(6) Uani 1 1 d .
O4 O 0.7118(3) 0.4250(3) 0.7924(3) 0.0438(7) Uani 1 1 d .
O3 O 0.9910(3) 0.3619(3) 0.7380(3) 0.0343(6) Uani 1 1 d .
O2 O 0.6652(3) 0.3426(3) 0.5183(3) 0.0367(6) Uani 1 1 d .
O6 O 0.3524(3) 0.3537(3) 0.6845(3) 0.0526(8) Uani 1 1 d .
N3 N 0.8555(3) -0.0762(3) 0.5654(3) 0.0299(6) Uani 1 1 d .
C1 C 0.9776(3) 0.1294(4) 0.7522(3) 0.0268(7) Uani 1 1 d .
N2 N 0.7548(3) -0.0843(3) 0.4702(3) 0.0301(7) Uani 1 1 d .
N4 N 0.3076(3) 0.5906(3) 0.8147(3) 0.0350(7) Uani 1 1 d .
N1 N 0.8029(3) 0.1479(3) 0.5841(3) 0.0249(6) Uani 1 1 d .
C13 C 0.4788(4) 0.2604(5) 0.3553(4) 0.0391(9) Uani 1 1 d .
H13 H 0.4582 0.3575 0.3744 0.047 Uiso 1 1 calc R
C6 C 1.0243(3) 0.2761(4) 0.8027(4) 0.0283(7) Uani 1 1 d .
C2 C 1.0233(4) 0.0430(4) 0.8198(4) 0.0359(8) Uani 1 1 d .
H2 H 0.9918 -0.0549 0.7884 0.043 Uiso 1 1 calc R
C7 C 0.8813(3) 0.0667(3) 0.6342(3) 0.0245(7) Uani 1 1 d .
C5 C 1.1125(4) 0.3360(4) 0.9174(4) 0.0348(8) Uani 1 1 d .
H5 H 1.1417 0.4347 0.9516 0.042 Uiso 1 1 calc R
C8 C 0.7229(3) 0.0490(3) 0.4810(3) 0.0262(7) Uani 1 1 d .
C9 C 0.6169(4) 0.0831(4) 0.4003(4) 0.0294(7) Uani 1 1 d .
C12 C 0.4008(4) 0.1478(5) 0.2568(5) 0.0465(10) Uani 1 1 d .
H12 H 0.3274 0.1696 0.2096 0.056 Uiso 1 1 calc R
C14 C 0.5892(4) 0.2291(4) 0.4269(4) 0.0298(7) Uani 1 1 d .
C16 C 0.4144(5) 0.6057(5) 0.9171(5) 0.0507(11) Uani 1 1 d .
H16A H 0.4132 0.7034 0.9879 0.076 Uiso 1 1 calc R
H16B H 0.5082 0.5882 0.8770 0.076 Uiso 1 1 calc R
H16C H 0.3929 0.5356 0.9548 0.076 Uiso 1 1 calc R
C3 C 1.1141(5) 0.1027(4) 0.9318(4) 0.0421(9) Uani 1 1 d .
H3 H 1.1463 0.0443 0.9740 0.051 Uiso 1 1 calc R
C10 C 0.5357(4) -0.0301(4) 0.2983(4) 0.0418(9) Uani 1 1 d .
H10 H 0.5538 -0.1278 0.2791 0.050 Uiso 1 1 calc R
C4 C 1.1576(4) 0.2488(4) 0.9816(4) 0.0396(9) Uani 1 1 d .
H4 H 1.2174 0.2892 1.0584 0.048 Uiso 1 1 calc R
C15 C 0.2876(4) 0.4661(5) 0.7069(4) 0.0413(9) Uani 1 1 d .
C11 C 0.4291(5) 0.0031(5) 0.2263(5) 0.0487(11) Uani 1 1 d .
H11 H 0.3767 -0.0720 0.1576 0.058 Uiso 1 1 calc R
C17 C 0.2184(5) 0.7169(5) 0.8391(6) 0.0595(12) Uani 1 1 d .
H17A H 0.2488 0.7969 0.9227 0.089 Uiso 1 1 calc R
H17B H 0.1190 0.6906 0.8453 0.089 Uiso 1 1 calc R
H17C H 0.2287 0.7465 0.7654 0.089 Uiso 1 1 calc R
H20A H 1.020(5) 0.231(6) 0.454(5) 0.055(14) Uiso 1 1 d .
H20B H 1.013(6) 0.337(6) 0.420(6) 0.061(16) Uiso 1 1 d .
H25 H 0.215(6) 0.475(5) 0.646(5) 0.058(14) Uiso 1 1 d .
H27 H 0.714(5) -0.161(5) 0.428(5) 0.043(12) Uiso 1 1 d .

loop_
_atom_site_aniso_label
_atom_site_aniso_U_11
_atom_site_aniso_U_22
_atom_site_aniso_U_33
_atom_site_aniso_U_23
_atom_site_aniso_U_13
_atom_site_aniso_U_12
Mo1 0.02778(19) 0.02004(18) 0.0274(2) 0.01004(13) -0.00010(12) 0.00112(11)
O1 0.0434(15) 0.0333(13) 0.0396(17) 0.0218(12) 0.0132(12) 0.0108(11)
O5 0.0436(14) 0.0245(12) 0.0435(17) 0.0157(11) -0.0007(12) 0.0010(10)
O4 0.0481(16) 0.0428(15) 0.0374(17) 0.0132(12) 0.0130(12) 0.0013(12)
O3 0.0365(13) 0.0305(12) 0.0409(16) 0.0203(11) -0.0103(11) -0.0077(10)
O2 0.0355(13) 0.0271(12) 0.0476(17) 0.0157(11) -0.0124(11) 0.0015(10)
O6 0.0531(17) 0.0321(15) 0.055(2) 0.0007(13) 0.0047(14) -0.0054(13)
N3 0.0330(15) 0.0250(14) 0.0324(18) 0.0123(12) 0.0020(12) 0.0032(11)
C1 0.0290(16) 0.0288(16) 0.0256(19) 0.0140(14) 0.0033(13) 0.0050(13)
N2 0.0346(16) 0.0231(14) 0.0276(17) 0.0056(12) -0.0014(12) -0.0014(12)
N4 0.0367(16) 0.0315(15) 0.0335(18) 0.0099(13) -0.0018(13) 0.0028(12)
N1 0.0284(14) 0.0228(13) 0.0242(16) 0.0106(11) -0.0017(11) -0.0014(10)
C13 0.0355(19) 0.046(2) 0.041(2) 0.0238(18) -0.0027(16) 0.0037(16)
C6 0.0247(16) 0.0316(17) 0.032(2) 0.0165(14) 0.0014(13) 0.0032(13)
C2 0.050(2) 0.0286(17) 0.031(2) 0.0141(15) -0.0026(16) 0.0052(15)
C7 0.0259(16) 0.0235(15) 0.0268(19) 0.0128(13) 0.0061(13) 0.0035(12)
C5 0.0362(19) 0.0326(18) 0.036(2) 0.0144(15) -0.0050(15) -0.0021(14)
C8 0.0284(16) 0.0259(16) 0.0247(19) 0.0111(13) 0.0038(13) -0.0008(12)
C9 0.0275(16) 0.0345(18) 0.0229(19) 0.0087(14) -0.0014(13) -0.0014(13)
C12 0.040(2) 0.063(3) 0.041(3) 0.027(2) -0.0099(17) -0.0017(18)
C14 0.0268(16) 0.0383(18) 0.026(2) 0.0149(15) -0.0004(13) 0.0000(13)
C16 0.053(3) 0.049(2) 0.042(3) 0.0100(19) -0.0083(19) 0.0060(19)
C3 0.056(2) 0.042(2) 0.035(2) 0.0223(18) -0.0070(17) 0.0104(17)
C10 0.045(2) 0.038(2) 0.035(2) 0.0072(16) -0.0063(16) -0.0006(16)
C4 0.044(2) 0.044(2) 0.032(2) 0.0156(17) -0.0075(16) 0.0040(16)
C15 0.041(2) 0.042(2) 0.037(2) 0.0127(18) -0.0001(17) -0.0090(17)
C11 0.044(2) 0.054(3) 0.037(3) 0.0079(19) -0.0140(17) -0.0059(18)
C17 0.060(3) 0.049(3) 0.067(3) 0.021(2) 0.000(2) 0.019(2)

loop_
_atom_type_symbol
_atom_type_description
_atom_type_scat_dispersion_real
_atom_type_scat_dispersion_imag
_atom_type_scat_source
C C 0.0033 0.0016 'International Tables Vol C Tables 4.2.6.8 and 6.1.1.4'
H H 0.0000 0.0000 'International Tables Vol C Tables 4.2.6.8 and 6.1.1.4'
N N 0.0061 0.0033 'International Tables Vol C Tables 4.2.6.8 and 6.1.1.4'
O O 0.0106 0.0060 'International Tables Vol C Tables 4.2.6.8 and 6.1.1.4'
Mo Mo -1.6832 0.6857 'International Tables Vol C Tables 4.2.6.8 and 6.1.1.4'

loop_
_geom_angle_atom_site_label_1
_geom_angle_atom_site_label_2
_geom_angle_atom_site_label_3
_geom_angle
O4 Mo1 O5 105.97(13)
O4 Mo1 O2 98.99(13)
O5 Mo1 O2 97.49(11)
O4 Mo1 O3 95.55(13)
O5 Mo1 O3 97.34(11)
O2 Mo1 O3 155.49(11)
O4 Mo1 N1 94.56(12)
O5 Mo1 N1 159.46(12)
O2 Mo1 N1 79.64(10)
O3 Mo1 N1 79.62(10)
O4 Mo1 O1 169.68(12)
O5 Mo1 O1 83.90(11)
O2 Mo1 O1 82.39(11)
O3 Mo1 O1 79.90(11)
N1 Mo1 O1 75.56(10)
C6 O3 Mo1 134.1(2)
C14 O2 Mo1 142.7(2)
C7 N3 N2 103.8(3)
C6 C1 C2 118.6(3)
C6 C1 C7 121.0(3)
C2 C1 C7 120.5(3)
C8 N2 N3 111.0(3)
C15 N4 C16 121.2(4)
C15 N4 C17 121.7(4)
C16 N4 C17 117.1(3)
C8 N1 C7 105.2(3)
C8 N1 Mo1 128.4(2)
C7 N1 Mo1 126.3(2)
C12 C13 C14 120.0(4)
O3 C6 C5 118.1(3)
O3 C6 C1 121.2(3)
C5 C6 C1 120.6(3)
C3 C2 C1 120.4(3)
N3 C7 N1 112.0(3)
N3 C7 C1 123.8(3)
N1 C7 C1 124.2(3)
C6 C5 C4 120.0(3)
N2 C8 N1 107.9(3)
N2 C8 C9 126.4(3)
N1 C8 C9 125.7(3)
C14 C9 C10 119.1(3)
C14 C9 C8 120.4(3)
C10 C9 C8 120.4(3)
C13 C12 C11 121.2(4)
O2 C14 C9 122.8(3)
O2 C14 C13 117.5(3)
C9 C14 C13 119.7(3)
C2 C3 C4 120.3(4)
C11 C10 C9 120.3(4)
C3 C4 C5 120.2(4)
O6 C15 N4 125.0(4)
C12 C11 C10 119.7(4)

loop_
_geom_bond_atom_site_label_1
_geom_bond_atom_site_label_2
_geom_bond_distance
Mo1 O4 1.683(3)
Mo1 O5 1.714(2)
Mo1 O2 1.931(2)
Mo1 O3 1.938(2)
Mo1 N1 2.237(3)
Mo1 O1 2.348(3)
O3 C6 1.350(4)
O2 C14 1.334(4)
O6 C15 1.222(6)
N3 C7 1.323(4)
N3 N2 1.360(4)
C1 C6 1.390(5)
C1 C2 1.411(5)
C1 C7 1.453(5)
N2 C8 1.329(4)
N4 C15 1.314(5)
N4 C16 1.437(5)
N4 C17 1.459(5)
N1 C8 1.344(4)
N1 C7 1.366(4)
C13 C12 1.370(6)
C13 C14 1.397(5)
C6 C5 1.383(5)
C2 C3 1.376(6)
C5 C4 1.388(5)
C8 C9 1.447(5)
C9 C14 1.396(5)
C9 C10 1.405(5)
C12 C11 1.377(6)
C3 C4 1.378(6)
C10 C11 1.383(6)
